data_7003008
loop_
_publ_author_name
'He, Hongshan'
'May, P. Stanley'
'Galipeau, David'

_publ_section_title
;
 Monoporphyrinate ytterbium(iii) complexes with new ancillary ligands:
 synthesis, structural analysis and photophysical investigation
;
_journal_issue 24
_journal_name_full 'Dalton Transactions'
_journal_page_first 4766
_journal_page_last 4771
_journal_paper_doi 10.1039/b822364e
_journal_year 2009
_chemical_formula_sum 'C53 H36 N5 O2 Yb'
_chemical_formula_weight 947.91
_chemical_name_systematic
;
?
;
_space_group_IT_number 14
_symmetry_cell_setting monoclinic
_symmetry_space_group_name_Hall '-P 2ybc'
_symmetry_space_group_name_H-M 'P 1 21/c 1'
_atom_sites_solution_hydrogens geom
_atom_sites_solution_primary direct
_atom_sites_solution_secondary difmap
_audit_creation_method SHELXL-97
_cell_angle_alpha 90.00
_cell_angle_beta 119.31(3)
_cell_angle_gamma 90.00
_cell_formula_units_Z 4
_cell_length_a 14.715(3)
_cell_length_b 22.470(5)
_cell_length_c 14.759(3)
_cell_measurement_reflns_used 22800
_cell_measurement_temperature 293(2)
_cell_measurement_theta_max 27.77
_cell_measurement_theta_min 1.82
_cell_volume 4255(2)
_computing_cell_refinement Smart
_computing_data_collection 'Smart (Bruker, 1998)'
_computing_data_reduction 'Saintplus (Bruker, 1998)'
_computing_molecular_graphics 'Ortep3 for Windows (Farrugia, 1997)'
_computing_publication_material 'WinGx publication Routines (Farrugia, 1999)'
_computing_structure_refinement 'SHELXL-97 (Sheldrick, 1997)'
_computing_structure_solution 'SHELXS-97 (Sheldrick, 1997)'
_diffrn_ambient_temperature 293(2)
_diffrn_measured_fraction_theta_full 0.988
_diffrn_measured_fraction_theta_max 0.988
_diffrn_measurement_device_type 'Bruker 1K CCD Diffractometer'
_diffrn_measurement_method '\f and \w scans'
_diffrn_radiation_monochromator graphite
_diffrn_radiation_source 'fine-focus sealed tube'
_diffrn_radiation_type MoK\a
_diffrn_radiation_wavelength 0.71073
_diffrn_reflns_av_R_equivalents 0.1027
_diffrn_reflns_av_sigmaI/netI 0.0801
_diffrn_reflns_limit_h_max 17
_diffrn_reflns_limit_h_min -17
_diffrn_reflns_limit_k_max 27
_diffrn_reflns_limit_k_min -27
_diffrn_reflns_limit_l_max 17
_diffrn_reflns_limit_l_min -17
_diffrn_reflns_number 35230
_diffrn_reflns_theta_full 25.50
_diffrn_reflns_theta_max 25.50
_diffrn_reflns_theta_min 1.82
_exptl_absorpt_coefficient_mu 2.246
_exptl_absorpt_correction_T_max 0.8066
_exptl_absorpt_correction_T_min 0.5522
_exptl_absorpt_correction_type multi-scan
_exptl_absorpt_process_details 'SADABS (Sheldrick, 1997)'
_exptl_crystal_colour purple
_exptl_crystal_density_diffrn 1.480
_exptl_crystal_density_method 'not measured'
_exptl_crystal_description prism
_exptl_crystal_F_000 1900
_exptl_crystal_size_max 0.30
_exptl_crystal_size_mid 0.20
_exptl_crystal_size_min 0.10
_refine_diff_density_max 1.149
_refine_diff_density_min -3.008
_refine_diff_density_rms 0.189
_refine_ls_extinction_coef 0.00158(13)
_refine_ls_extinction_expression Fc^*^=kFc[1+0.001xFc^2^\l^3^/sin(2\q)]^-1/4^
_refine_ls_extinction_method SHELXL
_refine_ls_goodness_of_fit_ref 1.093
_refine_ls_hydrogen_treatment constr
_refine_ls_matrix_type full
_refine_ls_number_parameters 551
_refine_ls_number_reflns 7825
_refine_ls_number_restraints 0
_refine_ls_restrained_S_all 1.093
_refine_ls_R_factor_all 0.1710
_refine_ls_R_factor_gt 0.0998
_refine_ls_shift/su_max 0.000
_refine_ls_shift/su_mean 0.000
_refine_ls_structure_factor_coef Fsqd
_refine_ls_weighting_details 'calc w=1/[\s^2^(Fo^2^)+(0.0000P)^2^+123.7712P] where P=(Fo^2^+2Fc^2^)/3'
_refine_ls_weighting_scheme calc
_refine_ls_wR_factor_gt 0.1877
_refine_ls_wR_factor_ref 0.2314
_reflns_number_gt 4799
_reflns_number_total 7825
_reflns_threshold_expression >2sigma(I)
_cod_data_source_file b822364e.txt
_cod_data_source_block p21c
_cod_original_cell_volume 4255.6(15)
_cod_original_sg_symbol_H-M P21/c
_cod_database_code 7003008

loop_
_symmetry_equiv_pos_as_xyz
'x, y, z'
'-x, y+1/2, -z+1/2'
'-x, -y, -z'
'x, -y-1/2, z-1/2'

loop_
_atom_site_label
_atom_site_type_symbol
_atom_site_fract_x
_atom_site_fract_y
_atom_site_fract_z
_atom_site_U_iso_or_equiv
_atom_site_adp_type
_atom_site_occupancy
_atom_site_symmetry_multiplicity
_atom_site_calc_flag
_atom_site_refinement_flags
_atom_site_disorder_assembly
_atom_site_disorder_group
Yb1 Yb 0.09654(5) 0.59281(4) 0.44041(5) 0.0517(3) Uani 1 1 d . . .
N1 N 0.2262(9) 0.6464(6) 0.4263(9) 0.051(3) Uani 1 1 d . . .
N2 N 0.1545(9) 0.6595(6) 0.5782(9) 0.051(3) Uani 1 1 d . . .
N3 N -0.0576(8) 0.6345(6) 0.4185(8) 0.047(3) Uani 1 1 d . . .
N4 N 0.0154(9) 0.6215(7) 0.2667(9) 0.058(4) Uani 1 1 d . . .
N5 N 0.2083(12) 0.5125(7) 0.4262(13) 0.074(5) Uani 1 1 d . . .
O1 O 0.1659(11) 0.5339(7) 0.5776(10) 0.084(4) Uani 1 1 d . . .
O2 O -0.0176(10) 0.5083(6) 0.3770(10) 0.082(4) Uani 1 1 d . . .
C1 C 0.3178(10) 0.6629(7) 0.5101(11) 0.044(4) Uani 1 1 d . . .
C2 C 0.3957(13) 0.6733(8) 0.4791(12) 0.058(4) Uani 1 1 d . . .
H2 H 0.4647 0.6844 0.5221 0.070 Uiso 1 1 calc R . .
C3 C 0.3490(12) 0.6639(8) 0.3761(11) 0.059(5) Uani 1 1 d . . .
H3 H 0.3795 0.6678 0.3341 0.071 Uiso 1 1 calc R . .
C4 C 0.2441(10) 0.6468(8) 0.3432(10) 0.055(5) Uani 1 1 d . . .
C5 C 0.1670(10) 0.6356(8) 0.2388(10) 0.055(4) Uani 1 1 d . . .
C6 C 0.2014(11) 0.6365(10) 0.1606(11) 0.068(6) Uani 1 1 d . . .
C7 C 0.1775(14) 0.6819(10) 0.0927(13) 0.077(6) Uani 1 1 d . . .
H7 H 0.1374 0.7125 0.0971 0.092 Uiso 1 1 calc R . .
C8 C 0.2069(15) 0.6873(12) 0.0173(14) 0.090(7) Uani 1 1 d . . .
H8 H 0.1870 0.7196 -0.0277 0.108 Uiso 1 1 calc R . .
C9 C 0.2657(16) 0.6431(15) 0.0132(14) 0.120(11) Uani 1 1 d . . .
H9 H 0.2866 0.6451 -0.0368 0.144 Uiso 1 1 calc R . .
C10 C 0.2967(19) 0.5952(17) 0.0787(18) 0.158(15) Uani 1 1 d . . .
H10 H 0.3379 0.5653 0.0741 0.190 Uiso 1 1 calc R . .
C11 C 0.2637(18) 0.5931(15) 0.1526(16) 0.132(12) Uani 1 1 d . . .
H11 H 0.2846 0.5612 0.1985 0.159 Uiso 1 1 calc R . .
C12 C 0.0613(12) 0.6249(10) 0.2037(11) 0.068(5) Uani 1 1 d . . .
C13 C -0.0183(13) 0.6205(11) 0.0982(12) 0.082(7) Uani 1 1 d . . .
H13 H -0.0090 0.6204 0.0403 0.099 Uiso 1 1 calc R . .
C14 C -0.1073(12) 0.6167(11) 0.0982(12) 0.085(7) Uani 1 1 d . . .
H14 H -0.1721 0.6139 0.0386 0.102 Uiso 1 1 calc R . .
C15 C -0.0916(11) 0.6174(10) 0.2008(10) 0.068(6) Uani 1 1 d . . .
C16 C -0.1703(11) 0.6199(8) 0.2287(11) 0.052(4) Uani 1 1 d . . .
C17 C -0.2814(11) 0.6165(9) 0.1418(11) 0.056(5) Uani 1 1 d . . .
C18 C -0.3494(12) 0.6620(10) 0.1172(14) 0.076(6) Uani 1 1 d . . .
H18 H -0.3273 0.6975 0.1542 0.091 Uiso 1 1 calc R . .
C19 C -0.4506(13) 0.6569(11) 0.0385(16) 0.085(7) Uani 1 1 d . . .
H19 H -0.4966 0.6885 0.0235 0.102 Uiso 1 1 calc R . .
C20 C -0.4830(15) 0.6066(12) -0.0164(17) 0.094(7) Uani 1 1 d . . .
H20 H -0.5518 0.6035 -0.0692 0.112 Uiso 1 1 calc R . .
C21 C -0.4162(17) 0.5588(12) 0.0036(16) 0.093(7) Uani 1 1 d . . .
H21 H -0.4391 0.5243 -0.0359 0.112 Uiso 1 1 calc R . .
C22 C -0.3138(13) 0.5638(11) 0.0846(13) 0.081(6) Uani 1 1 d . . .
H22 H -0.2675 0.5322 0.1003 0.097 Uiso 1 1 calc R . .
C23 C -0.1533(11) 0.6277(8) 0.3301(11) 0.050(4) Uani 1 1 d . . .
C24 C -0.2328(12) 0.6350(9) 0.3601(12) 0.063(5) Uani 1 1 d . . .
H24 H -0.3042 0.6317 0.3159 0.075 Uiso 1 1 calc R . .
C25 C -0.1878(12) 0.6470(9) 0.4592(12) 0.068(5) Uani 1 1 d . . .
H25 H -0.2215 0.6550 0.4972 0.081 Uiso 1 1 calc R . .
C26 C -0.0760(11) 0.6456(7) 0.4996(11) 0.049(4) Uani 1 1 d . . .
C27 C -0.0026(11) 0.6590(7) 0.6002(10) 0.048(4) Uani 1 1 d . . .
C28 C -0.0387(12) 0.6682(10) 0.6799(13) 0.064(5) Uani 1 1 d . . .
C29 C -0.053(3) 0.7203(13) 0.707(2) 0.149(14) Uani 1 1 d . . .
H29 H -0.0431 0.7538 0.6759 0.179 Uiso 1 1 calc R . .
C30 C -0.084(3) 0.7270(16) 0.783(2) 0.177(18) Uani 1 1 d . . .
H30 H -0.0952 0.7649 0.8006 0.212 Uiso 1 1 calc R . .
C31 C -0.0983(19) 0.6794(17) 0.8288(16) 0.122(11) Uani 1 1 d . . .
H31 H -0.1220 0.6832 0.8766 0.146 Uiso 1 1 calc R . .
C32 C -0.078(5) 0.6294(19) 0.805(4) 0.30(4) Uani 1 1 d . . .
H32 H -0.0833 0.5956 0.8387 0.362 Uiso 1 1 calc R . .
C33 C -0.049(4) 0.6235(13) 0.731(3) 0.25(3) Uani 1 1 d . . .
H33 H -0.0354 0.5854 0.7160 0.305 Uiso 1 1 calc R . .
C34 C 0.1044(12) 0.6659(8) 0.6357(10) 0.053(4) Uani 1 1 d . . .
C35 C 0.1824(13) 0.6800(10) 0.7418(12) 0.073(6) Uani 1 1 d . . .
H35 H 0.1701 0.6853 0.7974 0.088 Uiso 1 1 calc R . .
C36 C 0.2746(11) 0.6842(9) 0.7457(11) 0.065(5) Uani 1 1 d . . .
H36 H 0.3377 0.6940 0.8036 0.077 Uiso 1 1 calc R . .
C37 C 0.2581(11) 0.6704(8) 0.6419(11) 0.050(4) Uani 1 1 d . . .
C38 C 0.3353(10) 0.6711(7) 0.6133(11) 0.049(4) Uani 1 1 d . . .
C39 C 0.4441(11) 0.6849(9) 0.6955(11) 0.055(4) Uani 1 1 d . . .
C40 C 0.4706(13) 0.7413(10) 0.7359(15) 0.075(6) Uani 1 1 d . . .
H40 H 0.4200 0.7710 0.7097 0.091 Uiso 1 1 calc R . .
C41 C 0.5678(15) 0.7554(12) 0.8125(16) 0.091(7) Uani 1 1 d . . .
H41 H 0.5836 0.7938 0.8393 0.109 Uiso 1 1 calc R . .
C42 C 0.6438(16) 0.7108(13) 0.8502(16) 0.099(8) Uani 1 1 d . . .
H42 H 0.7116 0.7197 0.9010 0.119 Uiso 1 1 calc R . .
C43 C 0.6183(14) 0.6540(12) 0.8122(15) 0.091(7) Uani 1 1 d . . .
H43 H 0.6677 0.6238 0.8401 0.110 Uiso 1 1 calc R . .
C44 C 0.5207(12) 0.6418(10) 0.7337(12) 0.074(6) Uani 1 1 d . . .
H44 H 0.5053 0.6038 0.7052 0.089 Uiso 1 1 calc R . .
C45 C 0.2214(18) 0.4964(11) 0.3498(19) 0.102(8) Uani 1 1 d . . .
H45 H 0.1714 0.5063 0.2823 0.122 Uiso 1 1 calc R . .
C46 C 0.3155(19) 0.4624(13) 0.3678(19) 0.110(9) Uani 1 1 d . . .
H46 H 0.3209 0.4487 0.3112 0.132 Uiso 1 1 calc R . .
C47 C 0.391(2) 0.4512(13) 0.463(3) 0.135(12) Uani 1 1 d . . .
H47 H 0.4531 0.4333 0.4742 0.162 Uiso 1 1 calc R . .
C48 C 0.3758(16) 0.4674(10) 0.546(2) 0.094(7) Uani 1 1 d . . .
C49 C 0.4500(18) 0.4550(13) 0.651(2) 0.110(9) Uani 1 1 d . . .
H49 H 0.5120 0.4353 0.6683 0.132 Uiso 1 1 calc R . .
C50 C 0.427(2) 0.4724(14) 0.722(3) 0.129(12) Uani 1 1 d . . .
H50 H 0.4775 0.4652 0.7904 0.155 Uiso 1 1 calc R . .
C51 C 0.336(2) 0.5006(12) 0.7057(18) 0.117(9) Uani 1 1 d . . .
H51 H 0.3270 0.5115 0.7615 0.141 Uiso 1 1 calc R . .
C52 C 0.2584(15) 0.5122(10) 0.6030(14) 0.081(6) Uani 1 1 d . . .
C53 C 0.2844(13) 0.4966(9) 0.5268(15) 0.066(5) Uani 1 1 d . . .

loop_
_atom_site_aniso_label
_atom_site_aniso_U_11
_atom_site_aniso_U_22
_atom_site_aniso_U_33
_atom_site_aniso_U_23
_atom_site_aniso_U_13
_atom_site_aniso_U_12
Yb1 0.0406(4) 0.0771(5) 0.0395(4) -0.0012(4) 0.0212(3) 0.0028(4)
N1 0.034(6) 0.082(10) 0.034(6) -0.001(6) 0.014(5) -0.009(6)
N2 0.042(7) 0.086(10) 0.035(7) 0.001(6) 0.025(6) -0.006(7)
N3 0.028(6) 0.085(10) 0.032(6) -0.002(6) 0.017(5) 0.002(6)
N4 0.036(7) 0.106(11) 0.035(7) 0.005(7) 0.020(6) 0.009(7)
N5 0.075(10) 0.088(12) 0.081(11) -0.023(9) 0.055(10) 0.001(9)
O1 0.080(9) 0.108(11) 0.074(9) 0.016(8) 0.046(8) 0.012(8)
O2 0.079(9) 0.084(10) 0.096(10) -0.003(8) 0.053(8) 0.001(7)
C1 0.037(8) 0.060(10) 0.039(8) -0.003(7) 0.021(7) 0.000(7)
C2 0.052(9) 0.091(14) 0.044(9) 0.005(9) 0.033(8) 0.004(9)
C3 0.046(9) 0.108(15) 0.028(8) 0.003(8) 0.022(7) 0.002(9)
C4 0.029(7) 0.116(15) 0.017(7) 0.004(8) 0.010(6) 0.000(8)
C5 0.022(7) 0.105(14) 0.027(7) 0.007(8) 0.004(6) 0.012(8)
C6 0.034(8) 0.151(19) 0.019(7) 0.004(9) 0.012(6) -0.003(10)
C7 0.059(11) 0.130(19) 0.040(10) -0.021(11) 0.024(9) -0.018(12)
C8 0.054(11) 0.17(2) 0.054(12) -0.002(13) 0.031(10) -0.012(13)
C9 0.061(12) 0.27(4) 0.030(10) 0.020(15) 0.026(9) 0.036(18)
C10 0.114(19) 0.32(5) 0.068(15) 0.03(2) 0.069(15) 0.10(3)
C11 0.098(17) 0.25(3) 0.066(14) 0.047(18) 0.055(13) 0.07(2)
C12 0.046(9) 0.133(17) 0.030(8) 0.009(9) 0.021(7) 0.007(10)
C13 0.046(9) 0.17(2) 0.034(9) -0.010(11) 0.021(8) -0.008(12)
C14 0.028(8) 0.18(2) 0.034(9) -0.025(11) 0.006(7) -0.003(11)
C15 0.029(7) 0.143(18) 0.020(7) -0.012(9) 0.001(6) 0.012(9)
C16 0.045(8) 0.084(12) 0.037(8) -0.002(8) 0.027(7) 0.006(8)
C17 0.031(8) 0.106(14) 0.033(8) -0.007(8) 0.017(6) -0.017(9)
C18 0.029(8) 0.111(17) 0.073(12) -0.004(11) 0.014(8) 0.017(10)
C19 0.034(9) 0.12(2) 0.078(14) 0.015(14) 0.013(9) 0.013(11)
C20 0.042(11) 0.13(2) 0.092(16) -0.029(15) 0.022(10) -0.018(13)
C21 0.079(14) 0.13(2) 0.076(14) -0.037(14) 0.042(12) -0.012(14)
C22 0.046(10) 0.139(19) 0.048(10) -0.024(12) 0.016(8) -0.008(11)
C23 0.038(8) 0.073(12) 0.041(8) 0.008(8) 0.022(7) 0.012(8)
C24 0.043(9) 0.108(15) 0.049(10) -0.012(9) 0.031(8) -0.008(9)
C25 0.042(9) 0.126(17) 0.044(9) -0.015(10) 0.028(8) -0.006(10)
C26 0.047(8) 0.071(11) 0.040(8) -0.011(8) 0.029(7) -0.005(8)
C27 0.050(9) 0.067(11) 0.029(7) -0.006(7) 0.021(7) -0.012(8)
C28 0.046(9) 0.106(16) 0.054(10) -0.009(10) 0.036(8) -0.010(10)
C29 0.26(4) 0.15(3) 0.13(2) 0.071(19) 0.16(3) 0.11(3)
C30 0.25(4) 0.23(4) 0.10(2) 0.07(2) 0.12(2) 0.18(3)
C31 0.106(17) 0.25(4) 0.043(12) -0.004(17) 0.060(13) 0.00(2)
C32 0.59(9) 0.23(5) 0.35(6) -0.18(4) 0.44(7) -0.24(5)
C33 0.58(8) 0.10(2) 0.33(5) -0.11(3) 0.42(6) -0.13(4)
C34 0.053(9) 0.087(13) 0.028(7) 0.000(8) 0.027(7) 0.000(9)
C35 0.056(10) 0.137(18) 0.034(9) 0.000(10) 0.027(8) 0.007(11)
C36 0.029(8) 0.124(16) 0.031(8) 0.017(9) 0.008(6) 0.003(9)
C37 0.042(8) 0.074(12) 0.033(8) 0.000(7) 0.018(7) -0.006(8)
C38 0.029(7) 0.070(11) 0.043(8) 0.007(8) 0.014(6) 0.009(7)
C39 0.041(8) 0.098(14) 0.027(8) 0.009(8) 0.018(7) 0.011(9)
C40 0.046(10) 0.107(17) 0.079(13) -0.023(12) 0.036(10) -0.013(11)
C41 0.056(12) 0.13(2) 0.080(14) -0.035(14) 0.031(11) -0.036(13)
C42 0.052(12) 0.17(3) 0.069(14) -0.024(16) 0.025(11) -0.033(16)
C43 0.033(9) 0.14(2) 0.065(13) -0.007(14) -0.004(9) -0.003(12)
C44 0.044(10) 0.116(17) 0.040(9) 0.001(10) 0.004(8) 0.013(11)
C45 0.087(16) 0.11(2) 0.105(18) -0.001(15) 0.049(14) 0.030(14)
C46 0.088(17) 0.15(3) 0.088(17) -0.027(17) 0.043(14) 0.029(17)
C47 0.09(2) 0.12(2) 0.23(4) 0.03(2) 0.10(2) 0.035(17)
C48 0.059(13) 0.089(17) 0.13(2) 0.001(15) 0.040(15) 0.002(12)
C49 0.044(12) 0.12(2) 0.13(2) 0.017(19) 0.014(15) 0.016(13)
C50 0.061(16) 0.12(2) 0.13(3) 0.04(2) -0.011(16) 0.016(16)
C51 0.13(2) 0.13(2) 0.071(15) 0.000(15) 0.035(16) -0.015(19)
C52 0.055(11) 0.111(18) 0.048(11) 0.004(11) 0.003(9) -0.013(12)
C53 0.042(9) 0.080(14) 0.066(12) 0.004(10) 0.019(9) 0.000(9)

loop_
_atom_type_symbol
_atom_type_description
_atom_type_scat_dispersion_real
_atom_type_scat_dispersion_imag
_atom_type_scat_source
C C 0.0033 0.0016 'International Tables Vol C Tables 4.2.6.8 and 6.1.1.4'
H H 0.0000 0.0000 'International Tables Vol C Tables 4.2.6.8 and 6.1.1.4'
N N 0.0061 0.0033 'International Tables Vol C Tables 4.2.6.8 and 6.1.1.4'
O O 0.0106 0.0060 'International Tables Vol C Tables 4.2.6.8 and 6.1.1.4'
Yb Yb -0.3850 5.5486 'International Tables Vol C Tables 4.2.6.8 and 6.1.1.4'

loop_
_geom_angle_atom_site_label_1
_geom_angle_atom_site_label_2
_geom_angle_atom_site_label_3
_geom_angle
_geom_angle_site_symmetry_1
_geom_angle_site_symmetry_3
_geom_angle_publ_flag
O1 Yb1 N2 77.1(5) . . ?
O1 Yb1 N3 110.5(4) . . ?
N2 Yb1 N3 77.1(4) . . ?
O1 Yb1 N4 159.1(5) . . ?
N2 Yb1 N4 123.8(5) . . ?
N3 Yb1 N4 78.2(4) . . ?
O1 Yb1 N1 111.0(5) . . ?
N2 Yb1 N1 77.4(4) . . ?
N3 Yb1 N1 124.1(5) . . ?
N4 Yb1 N1 76.2(4) . . ?
O1 Yb1 O2 78.7(5) . . ?
N2 Yb1 O2 137.5(4) . . ?
N3 Yb1 O2 79.4(4) . . ?
N4 Yb1 O2 84.6(5) . . ?
N1 Yb1 O2 144.5(4) . . ?
O1 Yb1 N5 67.6(5) . . ?
N2 Yb1 N5 124.0(5) . . ?
N3 Yb1 N5 155.4(5) . . ?
N4 Yb1 N5 96.3(5) . . ?
N1 Yb1 N5 76.6(5) . . ?
O2 Yb1 N5 76.2(5) . . ?
O1 Yb1 C52 23.1(5) . . ?
N2 Yb1 C52 83.3(5) . . ?
N3 Yb1 C52 133.5(5) . . ?
N4 Yb1 C52 145.2(5) . . ?
N1 Yb1 C52 91.1(5) . . ?
O2 Yb1 C52 88.0(5) . . ?
N5 Yb1 C52 48.9(6) . . ?
C1 N1 C4 105.7(11) . . ?
C1 N1 Yb1 123.0(9) . . ?
C4 N1 Yb1 126.9(10) . . ?
C37 N2 C34 108.1(12) . . ?
C37 N2 Yb1 121.7(10) . . ?
C34 N2 Yb1 121.9(10) . . ?
C26 N3 C23 107.4(11) . . ?
C26 N3 Yb1 123.1(9) . . ?
C23 N3 Yb1 124.0(9) . . ?
C15 N4 C12 106.9(12) . . ?
C15 N4 Yb1 123.1(10) . . ?
C12 N4 Yb1 126.6(10) . . ?
C45 N5 C53 118.2(17) . . ?
C45 N5 Yb1 131.2(15) . . ?
C53 N5 Yb1 108.2(11) . . ?
C52 O1 Yb1 115.7(12) . . ?
N1 C1 C38 125.9(12) . . ?
N1 C1 C2 110.0(12) . . ?
C38 C1 C2 124.0(13) . . ?
C3 C2 C1 106.7(14) . . ?
C3 C2 H2 126.7 . . ?
C1 C2 H2 126.7 . . ?
C2 C3 C4 107.3(13) . . ?
C2 C3 H3 126.4 . . ?
C4 C3 H3 126.4 . . ?
N1 C4 C5 124.5(12) . . ?
N1 C4 C3 110.3(12) . . ?
C5 C4 C3 125.2(12) . . ?
C12 C5 C4 126.0(13) . . ?
C12 C5 C6 117.3(12) . . ?
C4 C5 C6 116.7(12) . . ?
C7 C6 C11 114.3(16) . . ?
C7 C6 C5 121.9(18) . . ?
C11 C6 C5 123.8(18) . . ?
C6 C7 C8 126(2) . . ?
C6 C7 H7 116.8 . . ?
C8 C7 H7 116.8 . . ?
C9 C8 C7 116(2) . . ?
C9 C8 H8 122.1 . . ?
C7 C8 H8 122.1 . . ?
C8 C9 C10 123.5(19) . . ?
C8 C9 H9 118.2 . . ?
C10 C9 H9 118.2 . . ?
C9 C10 C11 117(2) . . ?
C9 C10 H10 121.4 . . ?
C11 C10 H10 121.4 . . ?
C6 C11 C10 123(3) . . ?
C6 C11 H11 118.6 . . ?
C10 C11 H11 118.6 . . ?
N4 C12 C5 125.2(14) . . ?
N4 C12 C13 108.6(13) . . ?
C5 C12 C13 126.1(14) . . ?
C14 C13 C12 107.0(14) . . ?
C14 C13 H13 126.5 . . ?
C12 C13 H13 126.5 . . ?
C13 C14 C15 111.0(14) . . ?
C13 C14 H14 124.5 . . ?
C15 C14 H14 124.5 . . ?
N4 C15 C16 127.2(13) . . ?
N4 C15 C14 106.5(13) . . ?
C16 C15 C14 125.9(13) . . ?
C23 C16 C15 125.1(13) . . ?
C23 C16 C17 117.9(12) . . ?
C15 C16 C17 117.0(12) . . ?
C18 C17 C22 119.4(15) . . ?
C18 C17 C16 122.8(16) . . ?
C22 C17 C16 117.7(16) . . ?
C17 C18 C19 121(2) . . ?
C17 C18 H18 119.4 . . ?
C19 C18 H18 119.4 . . ?
C20 C19 C18 120(2) . . ?
C20 C19 H19 119.9 . . ?
C18 C19 H19 119.9 . . ?
C19 C20 C21 121.3(19) . . ?
C19 C20 H20 119.3 . . ?
C21 C20 H20 119.3 . . ?
C20 C21 C22 118(2) . . ?
C20 C21 H21 120.8 . . ?
C22 C21 H21 120.8 . . ?
C17 C22 C21 119(2) . . ?
C17 C22 H22 120.3 . . ?
C21 C22 H22 120.3 . . ?
N3 C23 C16 126.1(13) . . ?
N3 C23 C24 107.5(12) . . ?
C16 C23 C24 126.3(14) . . ?
C25 C24 C23 108.9(14) . . ?
C25 C24 H24 125.6 . . ?
C23 C24 H24 125.6 . . ?
C24 C25 C26 107.9(13) . . ?
C24 C25 H25 126.0 . . ?
C26 C25 H25 126.0 . . ?
N3 C26 C27 126.5(13) . . ?
N3 C26 C25 108.2(12) . . ?
C27 C26 C25 124.9(13) . . ?
C26 C27 C34 124.9(13) . . ?
C26 C27 C28 118.5(13) . . ?
C34 C27 C28 116.6(12) . . ?
C29 C28 C33 115.8(19) . . ?
C29 C28 C27 122.4(18) . . ?
C33 C28 C27 122(2) . . ?
C28 C29 C30 121(3) . . ?
C28 C29 H29 119.7 . . ?
C30 C29 H29 119.7 . . ?
C31 C30 C29 121(3) . . ?
C31 C30 H30 119.6 . . ?
C29 C30 H30 119.6 . . ?
C32 C31 C30 117(2) . . ?
C32 C31 H31 121.4 . . ?
C30 C31 H31 121.4 . . ?
C31 C32 C33 121(4) . . ?
C31 C32 H32 119.3 . . ?
C33 C32 H32 119.3 . . ?
C28 C33 C32 124(3) . . ?
C28 C33 H33 118.0 . . ?
C32 C33 H33 118.0 . . ?
N2 C34 C27 126.8(13) . . ?
N2 C34 C35 107.9(13) . . ?
C27 C34 C35 125.3(12) . . ?
C36 C35 C34 108.2(13) . . ?
C36 C35 H35 125.9 . . ?
C34 C35 H35 125.9 . . ?
C35 C36 C37 107.3(13) . . ?
C35 C36 H36 126.4 . . ?
C37 C36 H36 126.4 . . ?
N2 C37 C38 126.5(13) . . ?
N2 C37 C36 108.4(12) . . ?
C38 C37 C36 125.0(13) . . ?
C37 C38 C1 125.1(13) . . ?
C37 C38 C39 117.8(13) . . ?
C1 C38 C39 117.1(12) . . ?
C40 C39 C44 118.0(16) . . ?
C40 C39 C38 120.5(16) . . ?
C44 C39 C38 121.5(17) . . ?
C41 C40 C39 122(2) . . ?
C41 C40 H40 118.8 . . ?
C39 C40 H40 118.8 . . ?
C40 C41 C42 118(2) . . ?
C40 C41 H41 120.8 . . ?
C42 C41 H41 120.8 . . ?
C43 C42 C41 119.9(19) . . ?
C43 C42 H42 120.0 . . ?
C41 C42 H42 120.0 . . ?
C44 C43 C42 120(2) . . ?
C44 C43 H43 120.0 . . ?
C42 C43 H43 120.0 . . ?
C43 C44 C39 121(2) . . ?
C43 C44 H44 119.4 . . ?
C39 C44 H44 119.4 . . ?
N5 C45 C46 121(2) . . ?
N5 C45 H45 119.5 . . ?
C46 C45 H45 119.5 . . ?
C47 C46 C45 121(2) . . ?
C47 C46 H46 119.4 . . ?
C45 C46 H46 119.4 . . ?
C46 C47 C48 118(2) . . ?
C46 C47 H47 121.1 . . ?
C48 C47 H47 121.1 . . ?
C53 C48 C47 120(2) . . ?
C53 C48 C49 118(2) . . ?
C47 C48 C49 122(2) . . ?
C50 C49 C48 117(3) . . ?
C50 C49 H49 121.5 . . ?
C48 C49 H49 121.5 . . ?
C49 C50 C51 127(3) . . ?
C49 C50 H50 116.5 . . ?
C51 C50 H50 116.5 . . ?
C50 C51 C52 118(3) . . ?
C50 C51 H51 120.9 . . ?
C52 C51 H51 120.9 . . ?
O1 C52 C53 121.1(16) . . ?
O1 C52 C51 124(2) . . ?
C53 C52 C51 115(2) . . ?
O1 C52 Yb1 41.2(9) . . ?
C53 C52 Yb1 86.1(11) . . ?
C51 C52 Yb1 151.3(19) . . ?
C48 C53 N5 121.9(19) . . ?
C48 C53 C52 125(2) . . ?
N5 C53 C52 113.3(16) . . ?

loop_
_geom_bond_atom_site_label_1
_geom_bond_atom_site_label_2
_geom_bond_distance
_geom_bond_site_symmetry_2
_geom_bond_publ_flag
Yb1 O1 2.207(13) . ?
Yb1 N2 2.325(13) . ?
Yb1 N3 2.326(11) . ?
Yb1 N4 2.328(12) . ?
Yb1 N1 2.349(12) . ?
Yb1 O2 2.401(13) . ?
Yb1 N5 2.518(14) . ?
Yb1 C52 3.02(2) . ?
N1 C1 1.360(17) . ?
N1 C4 1.376(16) . ?
N2 C37 1.366(18) . ?
N2 C34 1.378(16) . ?
N3 C26 1.372(16) . ?
N3 C23 1.382(17) . ?
N4 C15 1.391(18) . ?
N4 C12 1.393(18) . ?
N5 C45 1.29(2) . ?
N5 C53 1.40(2) . ?
O1 C52 1.32(2) . ?
C1 C38 1.427(19) . ?
C1 C2 1.447(19) . ?
C2 C3 1.34(2) . ?
C2 H2 0.9300 . ?
C3 C4 1.43(2) . ?
C3 H3 0.9300 . ?
C4 C5 1.418(18) . ?
C5 C12 1.40(2) . ?
C5 C6 1.471(19) . ?
C6 C7 1.35(3) . ?
C6 C11 1.38(3) . ?
C7 C8 1.38(2) . ?
C7 H7 0.9300 . ?
C8 C9 1.34(3) . ?
C8 H8 0.9300 . ?
C9 C10 1.37(4) . ?
C9 H9 0.9300 . ?
C10 C11 1.39(3) . ?
C10 H10 0.9300 . ?
C11 H11 0.9300 . ?
C12 C13 1.42(2) . ?
C13 C14 1.31(2) . ?
C13 H13 0.9300 . ?
C14 C15 1.42(2) . ?
C14 H14 0.9300 . ?
C15 C16 1.408(19) . ?
C16 C23 1.402(19) . ?
C16 C17 1.51(2) . ?
C17 C18 1.35(2) . ?
C17 C22 1.40(3) . ?
C18 C19 1.37(2) . ?
C18 H18 0.9300 . ?
C19 C20 1.34(3) . ?
C19 H19 0.9300 . ?
C20 C21 1.39(3) . ?
C20 H20 0.9300 . ?
C21 C22 1.40(2) . ?
C21 H21 0.9300 . ?
C22 H22 0.9300 . ?
C23 C24 1.449(19) . ?
C24 C25 1.30(2) . ?
C24 H24 0.9300 . ?
C25 C26 1.45(2) . ?
C25 H25 0.9300 . ?
C26 C27 1.375(19) . ?
C27 C34 1.40(2) . ?
C27 C28 1.523(19) . ?
C28 C29 1.29(3) . ?
C28 C33 1.31(3) . ?
C29 C30 1.41(3) . ?
C29 H29 0.9300 . ?
C30 C31 1.34(4) . ?
C30 H30 0.9300 . ?
C31 C32 1.26(5) . ?
C31 H31 0.9300 . ?
C32 C33 1.36(3) . ?
C32 H32 0.9300 . ?
C33 H33 0.9300 . ?
C34 C35 1.45(2) . ?
C35 C36 1.33(2) . ?
C35 H35 0.9300 . ?
C36 C37 1.46(2) . ?
C36 H36 0.9300 . ?
C37 C38 1.391(19) . ?
C38 C39 1.49(2) . ?
C39 C40 1.37(2) . ?
C39 C44 1.38(2) . ?
C40 C41 1.36(2) . ?
C40 H40 0.9300 . ?
C41 C42 1.40(3) . ?
C41 H41 0.9300 . ?
C42 C43 1.37(3) . ?
C42 H42 0.9300 . ?
C43 C44 1.36(2) . ?
C43 H43 0.9300 . ?
C44 H44 0.9300 . ?
C45 C46 1.49(3) . ?
C45 H45 0.9300 . ?
C46 C47 1.32(4) . ?
C46 H46 0.9300 . ?
C47 C48 1.40(4) . ?
C47 H47 0.9300 . ?
C48 C53 1.39(3) . ?
C48 C49 1.42(3) . ?
C49 C50 1.30(4) . ?
C49 H49 0.9300 . ?
C50 C51 1.40(4) . ?
C50 H50 0.9300 . ?
C51 C52 1.41(3) . ?
C51 H51 0.9300 . ?
C52 C53 1.40(3) . ?

loop_
_geom_torsion_atom_site_label_1
_geom_torsion_atom_site_label_2
_geom_torsion_atom_site_label_3
_geom_torsion_atom_site_label_4
_geom_torsion
_geom_torsion_site_symmetry_1
_geom_torsion_site_symmetry_2
_geom_torsion_site_symmetry_3
_geom_torsion_site_symmetry_4
_geom_torsion_publ_flag
O1 Yb1 N1 C1 -30.7(13) . . . . ?
N2 Yb1 N1 C1 40.0(12) . . . . ?
N3 Yb1 N1 C1 104.7(12) . . . . ?
N4 Yb1 N1 C1 169.9(13) . . . . ?
O2 Yb1 N1 C1 -130.9(12) . . . . ?
N5 Yb1 N1 C1 -90.0(13) . . . . ?
C52 Yb1 N1 C1 -42.8(13) . . . . ?
O1 Yb1 N1 C4 122.7(13) . . . . ?
N2 Yb1 N1 C4 -166.6(14) . . . . ?
N3 Yb1 N1 C4 -101.9(13) . . . . ?
N4 Yb1 N1 C4 -36.7(13) . . . . ?
O2 Yb1 N1 C4 22.5(17) . . . . ?
N5 Yb1 N1 C4 63.4(13) . . . . ?
C52 Yb1 N1 C4 110.5(14) . . . . ?
O1 Yb1 N2 C37 71.4(12) . . . . ?
N3 Yb1 N2 C37 -173.7(12) . . . . ?
N4 Yb1 N2 C37 -107.6(12) . . . . ?
N1 Yb1 N2 C37 -43.9(11) . . . . ?
O2 Yb1 N2 C37 128.2(11) . . . . ?
N5 Yb1 N2 C37 20.1(13) . . . . ?
C52 Yb1 N2 C37 48.7(12) . . . . ?
O1 Yb1 N2 C34 -73.3(12) . . . . ?
N3 Yb1 N2 C34 41.6(12) . . . . ?
N4 Yb1 N2 C34 107.8(12) . . . . ?
N1 Yb1 N2 C34 171.4(13) . . . . ?
O2 Yb1 N2 C34 -16.4(15) . . . . ?
N5 Yb1 N2 C34 -124.5(12) . . . . ?
C52 Yb1 N2 C34 -95.9(13) . . . . ?
O1 Yb1 N3 C26 29.4(14) . . . . ?
N2 Yb1 N3 C26 -41.3(12) . . . . ?
N4 Yb1 N3 C26 -170.4(13) . . . . ?
N1 Yb1 N3 C26 -106.1(12) . . . . ?
O2 Yb1 N3 C26 103.0(13) . . . . ?
N5 Yb1 N3 C26 110.2(15) . . . . ?
C52 Yb1 N3 C26 26.2(15) . . . . ?
O1 Yb1 N3 C23 -121.4(12) . . . . ?
N2 Yb1 N3 C23 167.9(13) . . . . ?
N4 Yb1 N3 C23 38.8(12) . . . . ?
N1 Yb1 N3 C23 103.1(12) . . . . ?
O2 Yb1 N3 C23 -47.8(12) . . . . ?
N5 Yb1 N3 C23 -40.6(18) . . . . ?
C52 Yb1 N3 C23 -124.6(12) . . . . ?
O1 Yb1 N4 C15 80.0(19) . . . . ?
N2 Yb1 N4 C15 -102.9(14) . . . . ?
N3 Yb1 N4 C15 -37.3(14) . . . . ?
N1 Yb1 N4 C15 -167.1(15) . . . . ?
O2 Yb1 N4 C15 43.0(14) . . . . ?
N5 Yb1 N4 C15 118.4(14) . . . . ?
C52 Yb1 N4 C15 121.5(14) . . . . ?
O1 Yb1 N4 C12 -76(2) . . . . ?
N2 Yb1 N4 C12 100.9(16) . . . . ?
N3 Yb1 N4 C12 166.5(16) . . . . ?
N1 Yb1 N4 C12 36.7(15) . . . . ?
O2 Yb1 N4 C12 -113.2(16) . . . . ?
N5 Yb1 N4 C12 -37.8(16) . . . . ?
C52 Yb1 N4 C12 -35(2) . . . . ?
O1 Yb1 N5 C45 171(2) . . . . ?
N2 Yb1 N5 C45 -133.8(19) . . . . ?
N3 Yb1 N5 C45 80(2) . . . . ?
N4 Yb1 N5 C45 5(2) . . . . ?
N1 Yb1 N5 C45 -69(2) . . . . ?
O2 Yb1 N5 C45 88(2) . . . . ?
C52 Yb1 N5 C45 -173(2) . . . . ?
O1 Yb1 N5 C53 -27.6(11) . . . . ?
N2 Yb1 N5 C53 27.7(14) . . . . ?
N3 Yb1 N5 C53 -118.2(13) . . . . ?
N4 Yb1 N5 C53 166.3(12) . . . . ?
N1 Yb1 N5 C53 92.1(12) . . . . ?
O2 Yb1 N5 C53 -110.9(12) . . . . ?
C52 Yb1 N5 C53 -11.4(11) . . . . ?
N2 Yb1 O1 C52 -103.2(15) . . . . ?
N3 Yb1 O1 C52 -174.0(14) . . . . ?
N4 Yb1 O1 C52 74(2) . . . . ?
N1 Yb1 O1 C52 -32.4(15) . . . . ?
O2 Yb1 O1 C52 112.0(15) . . . . ?
N5 Yb1 O1 C52 32.4(14) . . . . ?
C4 N1 C1 C38 177.2(16) . . . . ?
Yb1 N1 C1 C38 -25(2) . . . . ?
C4 N1 C1 C2 -0.6(19) . . . . ?
Yb1 N1 C1 C2 157.5(11) . . . . ?
N1 C1 C2 C3 1(2) . . . . ?
C38 C1 C2 C3 -176.9(16) . . . . ?
C1 C2 C3 C4 -1(2) . . . . ?
C1 N1 C4 C5 -176.2(17) . . . . ?
Yb1 N1 C4 C5 27(3) . . . . ?
C1 N1 C4 C3 0(2) . . . . ?
Yb1 N1 C4 C3 -157.0(12) . . . . ?
C2 C3 C4 N1 1(2) . . . . ?
C2 C3 C4 C5 176.8(18) . . . . ?
N1 C4 C5 C12 3(3) . . . . ?
C3 C4 C5 C12 -173(2) . . . . ?
N1 C4 C5 C6 -178.5(18) . . . . ?
C3 C4 C5 C6 6(3) . . . . ?
C12 C5 C6 C7 73(3) . . . . ?
C4 C5 C6 C7 -106.4(19) . . . . ?
C12 C5 C6 C11 -110(2) . . . . ?
C4 C5 C6 C11 71(3) . . . . ?
C11 C6 C7 C8 2(3) . . . . ?
C5 C6 C7 C8 179.2(17) . . . . ?
C6 C7 C8 C9 -1(3) . . . . ?
C7 C8 C9 C10 0(4) . . . . ?
C8 C9 C10 C11 0(5) . . . . ?
C7 C6 C11 C10 -2(4) . . . . ?
C5 C6 C11 C10 -179(2) . . . . ?
C9 C10 C11 C6 1(5) . . . . ?
C15 N4 C12 C5 173(2) . . . . ?
Yb1 N4 C12 C5 -28(3) . . . . ?
C15 N4 C12 C13 -2(2) . . . . ?
Yb1 N4 C12 C13 157.0(14) . . . . ?
C4 C5 C12 N4 -2(3) . . . . ?
C6 C5 C12 N4 178.8(19) . . . . ?
C4 C5 C12 C13 172(2) . . . . ?
C6 C5 C12 C13 -7(3) . . . . ?
N4 C12 C13 C14 2(3) . . . . ?
C5 C12 C13 C14 -173(2) . . . . ?
C12 C13 C14 C15 -1(3) . . . . ?
C12 N4 C15 C16 -172(2) . . . . ?
Yb1 N4 C15 C16 28(3) . . . . ?
C12 N4 C15 C14 2(2) . . . . ?
Yb1 N4 C15 C14 -158.5(14) . . . . ?
C13 C14 C15 N4 -1(3) . . . . ?
C13 C14 C15 C16 173(2) . . . . ?
N4 C15 C16 C23 1(3) . . . . ?
C14 C15 C16 C23 -172(2) . . . . ?
N4 C15 C16 C17 177.9(19) . . . . ?
C14 C15 C16 C17 5(3) . . . . ?
C23 C16 C17 C18 63(2) . . . . ?
C15 C16 C17 C18 -115(2) . . . . ?
C23 C16 C17 C22 -117.7(18) . . . . ?
C15 C16 C17 C22 65(2) . . . . ?
C22 C17 C18 C19 2(3) . . . . ?
C16 C17 C18 C19 -178.8(16) . . . . ?
C17 C18 C19 C20 -1(3) . . . . ?
C18 C19 C20 C21 0(4) . . . . ?
C19 C20 C21 C22 1(3) . . . . ?
C18 C17 C22 C21 -1(3) . . . . ?
C16 C17 C22 C21 179.8(16) . . . . ?
C20 C21 C22 C17 -1(3) . . . . ?
C26 N3 C23 C16 175.3(17) . . . . ?
Yb1 N3 C23 C16 -30(2) . . . . ?
C26 N3 C23 C24 -0.1(19) . . . . ?
Yb1 N3 C23 C24 154.5(11) . . . . ?
C15 C16 C23 N3 0(3) . . . . ?
C17 C16 C23 N3 -176.9(16) . . . . ?
C15 C16 C23 C24 175.0(19) . . . . ?
C17 C16 C23 C24 -2(3) . . . . ?
N3 C23 C24 C25 2(2) . . . . ?
C16 C23 C24 C25 -173.8(18) . . . . ?
C23 C24 C25 C26 -2(2) . . . . ?
C23 N3 C26 C27 -175.4(17) . . . . ?
Yb1 N3 C26 C27 30(2) . . . . ?
C23 N3 C26 C25 -1.3(19) . . . . ?
Yb1 N3 C26 C25 -156.2(12) . . . . ?
C24 C25 C26 N3 2(2) . . . . ?
C24 C25 C26 C27 176.5(18) . . . . ?
N3 C26 C27 C34 3(3) . . . . ?
C25 C26 C27 C34 -170.4(18) . . . . ?
N3 C26 C27 C28 -178.4(17) . . . . ?
C25 C26 C27 C28 8(3) . . . . ?
C26 C27 C28 C29 -99(3) . . . . ?
C34 C27 C28 C29 80(3) . . . . ?
C26 C27 C28 C33 86(3) . . . . ?
C34 C27 C28 C33 -95(3) . . . . ?
C33 C28 C29 C30 -4(5) . . . . ?
C27 C28 C29 C30 -179(2) . . . . ?
C28 C29 C30 C31 1(5) . . . . ?
C29 C30 C31 C32 3(6) . . . . ?
C30 C31 C32 C33 -4(7) . . . . ?
C29 C28 C33 C32 3(7) . . . . ?
C27 C28 C33 C32 178(4) . . . . ?
C31 C32 C33 C28 1(9) . . . . ?
C37 N2 C34 C27 179.6(17) . . . . ?
Yb1 N2 C34 C27 -32(2) . . . . ?
C37 N2 C34 C35 -2(2) . . . . ?
Yb1 N2 C34 C35 147.2(12) . . . . ?
C26 C27 C34 N2 -1(3) . . . . ?
C28 C27 C34 N2 179.6(17) . . . . ?
C26 C27 C34 C35 180.0(18) . . . . ?
C28 C27 C34 C35 1(3) . . . . ?
N2 C34 C35 C36 2(2) . . . . ?
C27 C34 C35 C36 -178.8(18) . . . . ?
C34 C35 C36 C37 -2(2) . . . . ?
C34 N2 C37 C38 -177.1(17) . . . . ?
Yb1 N2 C37 C38 34(2) . . . . ?
C34 N2 C37 C36 0.4(19) . . . . ?
Yb1 N2 C37 C36 -148.5(11) . . . . ?
C35 C36 C37 N2 1(2) . . . . ?
C35 C36 C37 C38 178.7(18) . . . . ?
N2 C37 C38 C1 3(3) . . . . ?
C36 C37 C38 C1 -174.1(17) . . . . ?
N2 C37 C38 C39 179.3(16) . . . . ?
C36 C37 C38 C39 2(3) . . . . ?
N1 C1 C38 C37 -8(3) . . . . ?
C2 C1 C38 C37 169.4(17) . . . . ?
N1 C1 C38 C39 175.6(16) . . . . ?
C2 C1 C38 C39 -7(2) . . . . ?
C37 C38 C39 C40 -70(2) . . . . ?
C1 C38 C39 C40 106.3(18) . . . . ?
C37 C38 C39 C44 109.4(18) . . . . ?
C1 C38 C39 C44 -74(2) . . . . ?
C44 C39 C40 C41 -1(3) . . . . ?
C38 C39 C40 C41 178.3(16) . . . . ?
C39 C40 C41 C42 1(3) . . . . ?
C40 C41 C42 C43 -2(3) . . . . ?
C41 C42 C43 C44 4(3) . . . . ?
C42 C43 C44 C39 -4(3) . . . . ?
C40 C39 C44 C43 3(3) . . . . ?
C38 C39 C44 C43 -176.7(17) . . . . ?
C53 N5 C45 C46 -1(3) . . . . ?
Yb1 N5 C45 C46 159.3(18) . . . . ?
N5 C45 C46 C47 -5(4) . . . . ?
C45 C46 C47 C48 6(4) . . . . ?
C46 C47 C48 C53 -3(4) . . . . ?
C46 C47 C48 C49 177(3) . . . . ?
C53 C48 C49 C50 -1(4) . . . . ?
C47 C48 C49 C50 180(3) . . . . ?
C48 C49 C50 C51 2(5) . . . . ?
C49 C50 C51 C52 0(5) . . . . ?
Yb1 O1 C52 C53 -36(3) . . . . ?
Yb1 O1 C52 C51 146.7(19) . . . . ?
C50 C51 C52 O1 174(2) . . . . ?
C50 C51 C52 C53 -3(3) . . . . ?
C50 C51 C52 Yb1 -137(3) . . . . ?
N2 Yb1 C52 O1 72.8(14) . . . . ?
N3 Yb1 C52 O1 7.8(18) . . . . ?
N4 Yb1 C52 O1 -143.0(14) . . . . ?
N1 Yb1 C52 O1 150.0(14) . . . . ?
O2 Yb1 C52 O1 -65.5(14) . . . . ?
N5 Yb1 C52 O1 -138.9(17) . . . . ?
O1 Yb1 C52 C53 150(2) . . . . ?
N2 Yb1 C52 C53 -137.4(12) . . . . ?
N3 Yb1 C52 C53 157.6(10) . . . . ?
N4 Yb1 C52 C53 6.8(17) . . . . ?
N1 Yb1 C52 C53 -60.2(12) . . . . ?
O2 Yb1 C52 C53 84.3(12) . . . . ?
N5 Yb1 C52 C53 10.9(10) . . . . ?
O1 Yb1 C52 C51 -71(4) . . . . ?
N2 Yb1 C52 C51 2(4) . . . . ?
N3 Yb1 C52 C51 -64(4) . . . . ?
N4 Yb1 C52 C51 146(3) . . . . ?
N1 Yb1 C52 C51 79(4) . . . . ?
O2 Yb1 C52 C51 -137(4) . . . . ?
N5 Yb1 C52 C51 150(4) . . . . ?
C47 C48 C53 N5 -3(3) . . . . ?
C49 C48 C53 N5 178(2) . . . . ?
C47 C48 C53 C52 177(2) . . . . ?
C49 C48 C53 C52 -3(3) . . . . ?
C45 N5 C53 C48 4(3) . . . . ?
Yb1 N5 C53 C48 -160.1(16) . . . . ?
C45 N5 C53 C52 -175(2) . . . . ?
Yb1 N5 C53 C52 21(2) . . . . ?
O1 C52 C53 C48 -173(2) . . . . ?
C51 C52 C53 C48 5(3) . . . . ?
Yb1 C52 C53 C48 165(2) . . . . ?
O1 C52 C53 N5 7(3) . . . . ?
C51 C52 C53 N5 -175.8(19) . . . . ?
Yb1 C52 C53 N5 -16.2(16) . . . . ?
